data_2106862
loop_
_publ_author_name
'Cousson, A.'
'Abazli, H.'
'Tabuteau, A.'
'Pages, M.'

_publ_section_title
;
 Dineptunium Sodium Nonafluoride
;
_journal_name_full 'Acta Crystallographica B (24,1968-38,1982)'
_journal_page_first 1801
_journal_page_last 1803
_journal_volume 38
_journal_year 1982
_chemical_formula_sum 'F9 Na Np2'
_chemical_name_systematic 'Na Np2 F9'
_space_group_IT_number 62
_symmetry_space_group_name_Hall '-P 2ac 2n'
_symmetry_space_group_name_H-M 'P n m a'
_cell_angle_alpha 90
_cell_angle_beta 90
_cell_angle_gamma 90
_cell_formula_units_Z 4
_cell_length_a 8.617
_cell_length_b 11.274
_cell_length_c 6.955
_cell_volume 675.665
_citation_journal_id_ASTM ACBCAR
_cod_data_source_file Cousson_ACBCAR_1982_313.cif
_cod_data_source_block F9Na1Np2
_cod_original_cell_volume 675.6647
_cod_original_formula_sum 'F9 Na1 Np2'
_cod_database_code 2106862

loop_
_symmetry_equiv_pos_as_xyz
x,y,z
-x+1/2,-y,z+1/2
x+1/2,-y+1/2,-z+1/2
-x,y+1/2,-z
-x,-y,-z
x-1/2,y,-z-1/2
-x-1/2,y-1/2,z-1/2
x,-y-1/2,z

loop_
_atom_site_label
_atom_site_type_symbol
_atom_site_fract_x
_atom_site_fract_y
_atom_site_fract_z
_atom_site_occupancy
_atom_site_U_iso_or_equiv
F3 F-1 0.2857 0.6083 0.1422 1 0.0
Np1 Np+4 0.326 0.4504 0.3456 1 0.0
F2 F-1 0.2922 0.0976 0.0269 1 0.0
F5 F-1 0.327 0.25 0.3375 1 0.0
F4 F-1 0.5664 0.0801 0.1984 1 0.0
Na1 Na+1 0.4637 0.25 0.8581 1 0.0
F1 F-1 -0.0046 0.5995 0.0759 1 0.0
